data_4083299
loop_
_publ_author_name
'Zhang, Xiaolei'
'Zou, Xiaodong'
'Yan, Hong'

_publ_section_title
;
 Synthesis of Boron-Fused 1,4-Dithiin via Cobalt-Mediated Disulfuration of
 Alkyne at theo-Carborane-9,12-dithiolate Unit
;
_journal_issue 10
_journal_name_full Organometallics
_journal_page_first 2661
_journal_paper_doi 10.1021/om500411b
_journal_volume 33
_journal_year 2014
_chemical_formula_sum 'C15 H20 B10 Co0 Fe O S2'
_chemical_formula_weight 444.38
_chemical_name_systematic
; 
 ? 
;
_space_group_IT_number 33
_symmetry_cell_setting orthorhombic
_symmetry_space_group_name_Hall 'P 2c -2n'
_symmetry_space_group_name_H-M 'P n a 21'
_atom_sites_solution_hydrogens geom
_atom_sites_solution_primary direct
_atom_sites_solution_secondary difmap
_audit_creation_method SHELXL-97
_cell_angle_alpha 90.00
_cell_angle_beta 90.00
_cell_angle_gamma 90.00
_cell_formula_units_Z 4
_cell_length_a 24.319(4)
_cell_length_b 7.3753(11)
_cell_length_c 11.9356(18)
_cell_measurement_temperature 296(2)
_cell_volume 2140.8(6)
_computing_structure_refinement 'SHELXL-97 (Sheldrick, 1997)'
_computing_structure_solution 'SHELXS-97 (Sheldrick, 1990)'
_diffrn_ambient_temperature 296(2)
_diffrn_measured_fraction_theta_full 1.000
_diffrn_measured_fraction_theta_max 1.000
_diffrn_radiation_monochromator graphite
_diffrn_radiation_source 'fine-focus sealed tube'
_diffrn_radiation_type MoK\a
_diffrn_radiation_wavelength 0.71073
_diffrn_reflns_av_R_equivalents 0.0866
_diffrn_reflns_av_sigmaI/netI 0.0710
_diffrn_reflns_limit_h_max 16
_diffrn_reflns_limit_h_min -29
_diffrn_reflns_limit_k_max 9
_diffrn_reflns_limit_k_min -8
_diffrn_reflns_limit_l_max 14
_diffrn_reflns_limit_l_min -14
_diffrn_reflns_number 11130
_diffrn_reflns_theta_full 26.00
_diffrn_reflns_theta_max 26.00
_diffrn_reflns_theta_min 1.67
_exptl_absorpt_coefficient_mu 0.904
_exptl_crystal_density_diffrn 1.379
_exptl_crystal_density_method 'not measured'
_exptl_crystal_F_000 904
_refine_diff_density_max 0.186
_refine_diff_density_min -0.335
_refine_diff_density_rms 0.054
_refine_ls_abs_structure_details 'Flack H D (1983), Acta Cryst. A39, 876-881'
_refine_ls_abs_structure_Flack 0.000(19)
_refine_ls_extinction_method none
_refine_ls_goodness_of_fit_ref 0.912
_refine_ls_hydrogen_treatment mixed
_refine_ls_matrix_type full
_refine_ls_number_parameters 262
_refine_ls_number_reflns 4023
_refine_ls_number_restraints 1
_refine_ls_restrained_S_all 0.912
_refine_ls_R_factor_all 0.0486
_refine_ls_R_factor_gt 0.0390
_refine_ls_shift/su_max 0.000
_refine_ls_shift/su_mean 0.000
_refine_ls_structure_factor_coef Fsqd
_refine_ls_weighting_details 'calc w=1/[\s^2^(Fo^2^)+(0.0296P)^2^+0.0000P] where P=(Fo^2^+2Fc^2^)/3'
_refine_ls_weighting_scheme calc
_refine_ls_wR_factor_gt 0.0803
_refine_ls_wR_factor_ref 0.0835
_reflns_number_gt 3242
_reflns_number_total 4023
_reflns_threshold_expression >2sigma(I)
_cod_data_source_file om500411b_si_002.cif
_cod_data_source_block 2110222F
_cod_depositor_comments
;
The following automatic conversions were performed:

'_symmetry_cell_setting' value 'Orthorhombic' changed to
'orthorhombic' according to
/usr/data/users/saulius/crontab/automatic-downloads/rss-feeds/ACS/lib/dictionaries/cif_core.dic
dictionary named 'cif_core.dic' version 2.4.2 from 2011-04-26.

Automatic conversion script
Id: cif_fix_values 2281 2013-09-26 08:29:07Z andrius 

 Adding full bibliography for 4083297--4083306.cif.
;
_cod_original_cell_volume 2140.8(5)
_cod_original_sg_symbol_H-M Pna2(1)
_cod_database_code 4083299

loop_
_symmetry_equiv_pos_as_xyz
'x, y, z'
'-x, -y, z+1/2'
'x+1/2, -y+1/2, z'
'-x+1/2, y+1/2, z+1/2'

loop_
_atom_site_label
_atom_site_type_symbol
_atom_site_fract_x
_atom_site_fract_y
_atom_site_fract_z
_atom_site_U_iso_or_equiv
_atom_site_adp_type
_atom_site_occupancy
_atom_site_symmetry_multiplicity
_atom_site_calc_flag
_atom_site_refinement_flags
O1 O 0.09862(9) 0.6367(3) 0.9804(2) 0.0458(6) Uani 1 1 d .
Fe Fe 0.00757(2) 0.25782(6) 1.12150(7) 0.05405(18) Uani 1 1 d .
S1 S 0.16626(3) 0.49033(10) 0.81066(7) 0.03576(19) Uani 1 1 d .
S2 S 0.14832(4) -0.00794(12) 0.85356(8) 0.0466(2) Uani 1 1 d .
C13 C 0.11833(12) 0.3617(4) 0.8898(3) 0.0305(7) Uani 1 1 d .
C15 C 0.08238(13) 0.4844(4) 0.9559(3) 0.0358(7) Uani 1 1 d .
B8 B 0.26023(17) 0.1912(6) 0.7931(4) 0.0470(10) Uani 1 1 d .
H8 H 0.2721 0.2087 0.8814 0.056 Uiso 1 1 calc R
B9 B 0.20534(15) 0.3173(5) 0.7304(3) 0.0337(9) Uani 1 1 d .
B12 B 0.19782(16) 0.0853(5) 0.7512(3) 0.0373(9) Uani 1 1 d .
B10 B 0.17366(16) 0.1819(5) 0.6232(4) 0.0445(9) Uani 1 1 d .
H10 H 0.1298 0.1931 0.6021 0.053 Uiso 1 1 calc R
B4 B 0.22176(18) 0.3512(6) 0.5859(3) 0.0485(11) Uani 1 1 d .
H4 H 0.2095 0.4736 0.5395 0.058 Uiso 1 1 calc R
B11 B 0.20853(18) -0.0292(6) 0.6219(4) 0.0511(11) Uani 1 1 d .
H11 H 0.1875 -0.1563 0.5998 0.061 Uiso 1 1 calc R
B7 B 0.26213(17) -0.0234(6) 0.7264(4) 0.0510(11) Uani 1 1 d .
H7 H 0.2755 -0.1467 0.7706 0.061 Uiso 1 1 calc R
C17 C -0.00820(16) 0.2858(5) 0.9529(4) 0.0628(12) Uani 1 1 d .
H17 H 0.0001 0.2027 0.8968 0.075 Uiso 1 1 calc R
C1 C 0.28155(18) 0.2394(5) 0.5708(3) 0.0591(12) Uani 1 1 d .
H1 H 0.3109 0.2925 0.5089 0.071 Uiso 1 1 calc R
C14 C 0.11431(13) 0.1806(4) 0.9039(3) 0.0367(7) Uani 1 1 d .
H14 H 0.0862 0.1497 0.9530 0.044 Uiso 1 1 calc R
C20 C -0.00286(18) 0.5222(5) 1.0778(4) 0.0675(14) Uani 1 1 d .
H20 H 0.0095 0.6218 1.1184 0.081 Uiso 1 1 calc R
C19 C -0.05403(19) 0.4386(6) 1.0896(5) 0.0935(19) Uani 1 1 d .
H19 H -0.0813 0.4736 1.1397 0.112 Uiso 1 1 calc R
B3 B 0.2242(2) 0.1368(6) 0.5189(4) 0.0556(12) Uani 1 1 d .
H3 H 0.2145 0.1184 0.4296 0.067 Uiso 1 1 calc R
C16 C 0.02708(14) 0.4291(4) 0.9933(3) 0.0457(9) Uani 1 1 d .
B5 B 0.27423(18) 0.3563(6) 0.6894(4) 0.0515(11) Uani 1 1 d .
H5 H 0.2958 0.4834 0.7095 0.062 Uiso 1 1 calc R
C2 C 0.27393(16) 0.0250(5) 0.5897(3) 0.0535(10) Uani 1 1 d .
H2 H 0.2974 -0.0745 0.5404 0.064 Uiso 1 1 calc R
C22 C 0.04630(19) 0.0160(5) 1.1527(4) 0.0688(13) Uani 1 1 d .
H22 H 0.0580 -0.0676 1.0994 0.083 Uiso 1 1 calc R
B6 B 0.3099(2) 0.1459(7) 0.6882(4) 0.0616(13) Uani 1 1 d .
H6 H 0.3542 0.1332 0.7057 0.074 Uiso 1 1 calc R
C21 C 0.0774(2) 0.1601(6) 1.1962(4) 0.0716(12) Uani 1 1 d .
H21 H 0.1132 0.1892 1.1759 0.086 Uiso 1 1 calc R
C25 C 0.0453(2) 0.2537(6) 1.2759(4) 0.0861(16) Uani 1 1 d .
H25 H 0.0561 0.3535 1.3180 0.103 Uiso 1 1 calc R
C23 C -0.0064(2) 0.0213(6) 1.2049(4) 0.0751(14) Uani 1 1 d .
H23 H -0.0354 -0.0578 1.1919 0.090 Uiso 1 1 calc R
C18 C -0.05787(19) 0.2956(7) 1.0152(6) 0.0896(17) Uani 1 1 d .
H18 H -0.0879 0.2187 1.0073 0.107 Uiso 1 1 calc R
C24 C -0.0063(2) 0.1673(6) 1.2794(4) 0.0811(16) Uani 1 1 d .
H24 H -0.0357 0.2020 1.3243 0.097 Uiso 1 1 calc R

loop_
_atom_site_aniso_label
_atom_site_aniso_U_11
_atom_site_aniso_U_22
_atom_site_aniso_U_33
_atom_site_aniso_U_23
_atom_site_aniso_U_13
_atom_site_aniso_U_12
O1 0.0458(15) 0.0340(13) 0.0576(15) -0.0044(12) 0.0088(11) -0.0013(11)
Fe 0.0507(3) 0.0362(3) 0.0752(4) -0.0003(3) 0.0325(3) 0.0003(2)
S1 0.0386(4) 0.0312(4) 0.0375(4) 0.0031(4) 0.0073(4) -0.0032(4)
S2 0.0556(6) 0.0302(4) 0.0539(5) 0.0102(4) 0.0211(4) 0.0061(4)
C13 0.0270(16) 0.0332(17) 0.0312(16) 0.0031(14) 0.0016(13) -0.0009(13)
C15 0.0361(19) 0.0362(19) 0.0351(17) 0.0064(16) 0.0019(14) 0.0032(14)
B8 0.041(2) 0.061(3) 0.039(2) 0.005(2) 0.0045(18) 0.011(2)
B9 0.037(2) 0.034(2) 0.030(2) 0.0073(16) 0.0053(16) 0.0003(17)
B12 0.044(2) 0.033(2) 0.035(2) 0.0052(17) 0.0074(17) 0.0077(17)
B10 0.047(2) 0.047(2) 0.039(2) -0.002(2) 0.004(2) 0.0064(18)
B4 0.060(3) 0.044(2) 0.042(2) 0.013(2) 0.018(2) 0.010(2)
B11 0.058(3) 0.043(2) 0.052(2) -0.001(2) 0.016(2) 0.0073(19)
B7 0.052(3) 0.050(3) 0.051(3) 0.015(2) 0.016(2) 0.017(2)
C17 0.039(2) 0.063(3) 0.086(3) 0.000(2) 0.011(2) -0.0019(19)
C1 0.060(3) 0.061(3) 0.057(2) 0.012(2) 0.029(2) 0.007(2)
C14 0.0324(18) 0.0377(18) 0.0401(18) 0.0031(16) 0.0109(15) 0.0030(14)
C20 0.066(3) 0.038(2) 0.098(4) 0.003(2) 0.043(3) 0.014(2)
C19 0.060(3) 0.070(3) 0.150(5) 0.027(3) 0.065(3) 0.022(3)
B3 0.076(4) 0.055(3) 0.036(2) -0.001(2) 0.008(2) 0.013(2)
C16 0.037(2) 0.0333(18) 0.067(2) 0.0056(18) 0.0144(18) 0.0035(15)
B5 0.047(3) 0.056(3) 0.052(3) 0.002(2) 0.017(2) -0.005(2)
C2 0.057(3) 0.053(2) 0.050(2) 0.0050(19) 0.021(2) 0.0170(19)
C22 0.083(3) 0.047(2) 0.076(3) 0.011(2) 0.036(2) 0.015(2)
B6 0.041(3) 0.078(3) 0.066(3) 0.011(3) 0.013(2) 0.016(2)
C21 0.071(3) 0.073(3) 0.071(3) 0.015(3) 0.014(2) 0.008(3)
C25 0.111(5) 0.070(3) 0.077(3) -0.007(3) 0.023(3) -0.011(3)
C23 0.099(4) 0.044(2) 0.083(3) 0.005(2) 0.044(3) -0.006(2)
C18 0.035(3) 0.081(3) 0.152(5) 0.017(4) 0.021(3) 0.003(2)
C24 0.103(4) 0.061(3) 0.079(4) 0.003(3) 0.053(3) -0.005(3)

loop_
_atom_type_symbol
_atom_type_description
_atom_type_scat_dispersion_real
_atom_type_scat_dispersion_imag
_atom_type_scat_source
C C 0.0033 0.0016 'International Tables Vol C Tables 4.2.6.8 and 6.1.1.4'
H H 0.0000 0.0000 'International Tables Vol C Tables 4.2.6.8 and 6.1.1.4'
B B 0.0013 0.0007 'International Tables Vol C Tables 4.2.6.8 and 6.1.1.4'
O O 0.0106 0.0060 'International Tables Vol C Tables 4.2.6.8 and 6.1.1.4'
S S 0.1246 0.1234 'International Tables Vol C Tables 4.2.6.8 and 6.1.1.4'
Fe Fe 0.3463 0.8444 'International Tables Vol C Tables 4.2.6.8 and 6.1.1.4'
Co Co 0.3494 0.9721 'International Tables Vol C Tables 4.2.6.8 and 6.1.1.4'

loop_
_geom_angle_atom_site_label_1
_geom_angle_atom_site_label_2
_geom_angle_atom_site_label_3
_geom_angle
C24 Fe C20 122.22(18)
C24 Fe C23 40.16(19)
C20 Fe C23 157.70(15)
C24 Fe C16 160.01(17)
C20 Fe C16 40.84(14)
C23 Fe C16 159.33(17)
C24 Fe C19 105.5(2)
C20 Fe C19 40.06(17)
C23 Fe C19 121.88(18)
C16 Fe C19 68.06(16)
C24 Fe C21 67.48(19)
C20 Fe C21 123.5(2)
C23 Fe C21 67.9(2)
C16 Fe C21 110.59(16)
C19 Fe C21 156.8(2)
C24 Fe C22 67.74(18)
C20 Fe C22 159.60(17)
C23 Fe C22 40.82(16)
C16 Fe C22 124.59(15)
C19 Fe C22 159.85(19)
C21 Fe C22 40.06(17)
C24 Fe C18 119.3(2)
C20 Fe C18 67.4(2)
C23 Fe C18 106.8(2)
C16 Fe C18 68.46(17)
C19 Fe C18 39.4(2)
C21 Fe C18 163.5(2)
C22 Fe C18 125.9(2)
C24 Fe C25 40.27(19)
C20 Fe C25 107.40(19)
C23 Fe C25 67.9(2)
C16 Fe C25 125.25(17)
C19 Fe C25 120.2(2)
C21 Fe C25 40.18(18)
C22 Fe C25 67.68(19)
C18 Fe C25 154.1(2)
C24 Fe C17 155.58(18)
C20 Fe C17 68.31(17)
C23 Fe C17 122.19(19)
C16 Fe C17 41.25(14)
C19 Fe C17 67.4(2)
C21 Fe C17 127.96(17)
C22 Fe C17 110.49(18)
C18 Fe C17 40.40(18)
C25 Fe C17 163.62(18)
C13 S1 B9 104.09(15)
C14 S2 B12 104.03(16)
C14 C13 C15 119.6(3)
C14 C13 S1 130.0(2)
C15 C13 S1 110.1(2)
O1 C15 C16 118.3(3)
O1 C15 C13 119.7(3)
C16 C15 C13 121.9(3)
B5 B8 B7 107.2(3)
B5 B8 B6 60.3(2)
B7 B8 B6 59.8(2)
B5 B8 B12 105.7(3)
B7 B8 B12 60.3(2)
B6 B8 B12 107.5(3)
B5 B8 B9 59.6(2)
B7 B8 B9 107.2(3)
B6 B8 B9 108.1(3)
B12 B8 B9 58.3(2)
B5 B8 H8 122.6
B7 B8 H8 121.9
B6 B8 H8 121.4
B12 B8 H8 123.0
B9 B8 H8 122.3
B12 B9 B5 107.4(3)
B12 B9 B4 107.4(3)
B5 B9 B4 60.0(2)
B12 B9 B8 60.5(2)
B5 B9 B8 59.6(2)
B4 B9 B8 108.0(3)
B12 B9 B10 60.6(2)
B5 B9 B10 107.4(3)
B4 B9 B10 59.1(2)
B8 B9 B10 109.2(3)
B12 B9 S1 123.3(2)
B5 B9 S1 121.0(3)
B4 B9 S1 121.0(2)
B8 B9 S1 121.5(3)
B10 B9 S1 122.0(2)
B9 B12 B8 61.2(2)
B9 B12 B11 109.1(3)
B8 B12 B11 109.1(3)
B9 B12 B7 109.1(3)
B8 B12 B7 59.7(2)
B11 B12 B7 60.9(2)
B9 B12 B10 61.3(2)
B8 B12 B10 110.3(3)
B11 B12 B10 59.6(2)
B7 B12 B10 109.0(3)
B9 B12 S2 122.0(2)
B8 B12 S2 122.2(2)
B11 B12 S2 119.5(3)
B7 B12 S2 120.9(2)
B10 B12 S2 120.0(3)
B4 B10 B11 107.6(3)
B4 B10 B3 60.0(2)
B11 B10 B3 60.0(2)
B4 B10 B12 106.2(3)
B11 B10 B12 60.0(2)
B3 B10 B12 107.3(3)
B4 B10 B9 60.2(2)
B11 B10 B9 106.8(3)
B3 B10 B9 107.8(3)
B12 B10 B9 58.1(2)
B4 B10 H10 122.1
B11 B10 H10 121.9
B3 B10 H10 121.6
B12 B10 H10 123.0
B9 B10 H10 122.5
C1 B4 B10 104.6(3)
C1 B4 B3 59.0(3)
B10 B4 B3 60.3(2)
C1 B4 B5 57.6(2)
B10 B4 B5 108.3(3)
B3 B4 B5 108.0(3)
C1 B4 B9 103.2(3)
B10 B4 B9 60.7(2)
B3 B4 B9 108.5(3)
B5 B4 B9 59.5(2)
C1 B4 H4 125.7
B10 B4 H4 121.8
B3 B4 H4 120.9
B5 B4 H4 121.9
B9 B4 H4 122.6
C2 B11 B10 104.2(3)
C2 B11 B3 58.4(2)
B10 B11 B3 60.2(2)
C2 B11 B12 102.9(3)
B10 B11 B12 60.4(2)
B3 B11 B12 107.7(3)
C2 B11 B7 58.0(2)
B10 B11 B7 108.6(3)
B3 B11 B7 107.9(3)
B12 B11 B7 59.6(2)
C2 B11 H11 125.9
B10 B11 H11 121.9
B3 B11 H11 121.4
B12 B11 H11 123.0
B7 B11 H11 121.4
C2 B7 B6 59.4(2)
C2 B7 B8 104.4(3)
B6 B7 B8 60.1(2)
C2 B7 B12 102.3(3)
B6 B7 B12 107.6(3)
B8 B7 B12 60.1(2)
C2 B7 B11 57.4(2)
B6 B7 B11 108.3(3)
B8 B7 B11 108.2(3)
B12 B7 B11 59.4(2)
C2 B7 H7 125.8
B6 B7 H7 120.9
B8 B7 H7 122.0
B12 B7 H7 123.4
B11 B7 H7 121.7
C18 C17 C16 107.1(4)
C18 C17 Fe 69.6(3)
C16 C17 Fe 68.7(2)
C18 C17 H17 126.5
C16 C17 H17 126.5
Fe C17 H17 126.7
C2 C1 B5 112.2(3)
C2 C1 B4 111.6(3)
B5 C1 B4 64.1(3)
C2 C1 B3 61.3(3)
B5 C1 B3 116.8(3)
B4 C1 B3 63.2(3)
C2 C1 B6 62.3(3)
B5 C1 B6 63.6(3)
B4 C1 B6 117.4(3)
B3 C1 B6 116.7(3)
C2 C1 H1 121.3
B5 C1 H1 117.1
B4 C1 H1 117.3
B3 C1 H1 116.5
B6 C1 H1 115.7
C13 C14 S2 136.0(3)
C13 C14 H14 112.0
S2 C14 H14 112.0
C19 C20 C16 108.3(4)
C19 C20 Fe 70.2(2)
C16 C20 Fe 69.8(2)
C19 C20 H20 125.8
C16 C20 H20 125.8
Fe C20 H20 125.7
C18 C19 C20 109.4(4)
C18 C19 Fe 70.8(3)
C20 C19 Fe 69.7(2)
C18 C19 H19 125.3
C20 C19 H19 125.3
Fe C19 H19 125.8
C2 B3 C1 56.6(2)
C2 B3 B4 103.5(3)
C1 B3 B4 57.8(2)
C2 B3 B11 58.1(2)
C1 B3 B11 103.3(3)
B4 B3 B11 107.2(3)
C2 B3 B10 103.7(3)
C1 B3 B10 103.2(3)
B4 B3 B10 59.7(2)
B11 B3 B10 59.8(2)
C2 B3 H3 125.2
C1 B3 H3 125.6
B4 B3 H3 122.7
B11 B3 H3 122.6
B10 B3 H3 123.6
C20 C16 C17 106.6(3)
C20 C16 C15 123.3(3)
C17 C16 C15 130.1(3)
C20 C16 Fe 69.4(2)
C17 C16 Fe 70.0(2)
C15 C16 Fe 127.6(3)
C1 B5 B9 104.6(3)
C1 B5 B8 105.0(3)
B9 B5 B8 60.8(2)
C1 B5 B6 59.3(3)
B9 B5 B6 108.8(3)
B8 B5 B6 59.9(2)
C1 B5 B4 58.3(3)
B9 B5 B4 60.6(2)
B8 B5 B4 109.5(3)
B6 B5 B4 109.0(3)
C1 B5 H5 125.1
B9 B5 H5 122.0
B8 B5 H5 121.7
B6 B5 H5 120.9
B4 B5 H5 120.7
C1 C2 B11 112.0(3)
C1 C2 B3 62.1(3)
B11 C2 B3 63.5(3)
C1 C2 B7 111.2(3)
B11 C2 B7 64.6(3)
B3 C2 B7 117.5(3)
C1 C2 B6 61.7(3)
B11 C2 B6 116.6(3)
B3 C2 B6 117.0(3)
B7 C2 B6 62.3(3)
C1 C2 H2 121.4
B11 C2 H2 117.1
B3 C2 H2 115.5
B7 C2 H2 117.5
B6 C2 H2 116.6
C21 C22 C23 107.5(4)
C21 C22 Fe 69.9(2)
C23 C22 Fe 69.1(2)
C21 C22 H22 126.2
C23 C22 H22 126.2
Fe C22 H22 126.4
C1 B6 C2 56.0(2)
C1 B6 B7 103.4(3)
C2 B6 B7 58.3(2)
C1 B6 B8 103.2(3)
C2 B6 B8 103.6(3)
B7 B6 B8 60.1(3)
C1 B6 B5 57.1(2)
C2 B6 B5 102.2(3)
B7 B6 B5 107.1(3)
B8 B6 B5 59.8(2)
C1 B6 H6 125.8
C2 B6 H6 125.8
B7 B6 H6 122.3
B8 B6 H6 123.3
B5 B6 H6 123.4
C22 C21 C25 108.8(4)
C22 C21 Fe 70.1(3)
C25 C21 Fe 70.3(3)
C22 C21 H21 125.6
C25 C21 H21 125.6
Fe C21 H21 125.6
C24 C25 C21 107.0(5)
C24 C25 Fe 68.7(3)
C21 C25 Fe 69.5(3)
C24 C25 H25 126.5
C21 C25 H25 126.5
Fe C25 H25 126.8
C24 C23 C22 107.3(4)
C24 C23 Fe 69.6(3)
C22 C23 Fe 70.1(2)
C24 C23 H23 126.3
C22 C23 H23 126.3
Fe C23 H23 125.6
C19 C18 C17 108.5(4)
C19 C18 Fe 69.8(3)
C17 C18 Fe 70.0(3)
C19 C18 H18 125.7
C17 C18 H18 125.7
Fe C18 H18 126.1
C23 C24 C25 109.4(4)
C23 C24 Fe 70.3(3)
C25 C24 Fe 71.0(3)
C23 C24 H24 125.3
C25 C24 H24 125.3
Fe C24 H24 125.0

loop_
_geom_bond_atom_site_label_1
_geom_bond_atom_site_label_2
_geom_bond_distance
O1 C15 1.227(3)
Fe C24 2.027(4)
Fe C20 2.034(4)
Fe C23 2.037(4)
Fe C16 2.040(4)
Fe C19 2.041(4)
Fe C21 2.048(5)
Fe C22 2.051(4)
Fe C18 2.054(6)
Fe C25 2.058(6)
Fe C17 2.058(5)
S1 C13 1.775(3)
S1 B9 1.858(4)
S2 C14 1.726(3)
S2 B12 1.848(4)
C13 C14 1.349(4)
C13 C15 1.485(4)
C15 C16 1.474(4)
B8 B5 1.769(6)
B8 B7 1.772(6)
B8 B6 1.772(6)
B8 B12 1.778(6)
B8 B9 1.791(6)
B8 H8 1.1000
B9 B12 1.739(5)
B9 B5 1.769(6)
B9 B4 1.788(5)
B9 B10 1.797(6)
B12 B11 1.779(6)
B12 B7 1.782(5)
B12 B10 1.785(6)
B10 B4 1.768(6)
B10 B11 1.772(5)
B10 B3 1.780(6)
B10 H10 1.1000
B4 C1 1.682(6)
B4 B3 1.773(6)
B4 B5 1.777(7)
B4 H4 1.1000
B11 C2 1.684(6)
B11 B3 1.776(6)
B11 B7 1.805(7)
B11 H11 1.1000
B7 C2 1.695(6)
B7 B6 1.766(6)
B7 H7 1.1000
C17 C18 1.420(6)
C17 C16 1.444(5)
C17 H17 0.9300
C1 C2 1.608(5)
C1 B5 1.668(6)
C1 B3 1.703(7)
C1 B6 1.707(6)
C1 H1 1.1000
C14 H14 0.9300
C20 C19 1.396(6)
C20 C16 1.422(5)
C20 H20 0.9300
C19 C18 1.381(7)
C19 H19 0.9300
B3 C2 1.690(6)
B3 H3 1.1000
B5 B6 1.778(6)
B5 H5 1.1000
C2 B6 1.716(6)
C2 H2 1.1000
C22 C21 1.404(6)
C22 C23 1.425(6)
C22 H22 0.9300
B6 H6 1.1000
C21 C25 1.411(6)
C21 H21 0.9300
C25 C24 1.406(7)
C25 H25 0.9300
C23 C24 1.395(6)
C23 H23 0.9300
C18 H18 0.9300
C24 H24 0.9300
